data_4036321
loop_
_publ_author_name
'Ram, Ram N.'
'Soni, Vineet Kumar'

_publ_section_title
;
 Synthesis of \a-Functionalized Trichloromethylcarbinols.
;
_journal_issue 17
_journal_name_full 'The Journal of organic chemistry'
_journal_page_first 8922
_journal_page_last 8928
_journal_paper_doi 10.1021/acs.joc.5b01547
_journal_volume 80
_journal_year 2015
_chemical_formula_moiety 'C15 H13 Cl3 O6'
_chemical_formula_sum 'C15 H13 Cl3 O6'
_chemical_formula_weight 395.60
_space_group_IT_number 2
_space_group_name_Hall '-P 1'
_space_group_name_H-M_alt 'P -1'
_symmetry_cell_setting triclinic
_symmetry_space_group_name_Hall '-P 1'
_symmetry_space_group_name_H-M 'P -1'
_atom_sites_solution_hydrogens geom
_atom_sites_solution_primary direct
_atom_sites_solution_secondary difmap
_audit_creation_method SHELXL-97
_cell_angle_alpha 109.714(6)
_cell_angle_beta 99.852(6)
_cell_angle_gamma 97.848(7)
_cell_formula_units_Z 2
_cell_length_a 8.829(3)
_cell_length_b 9.240(4)
_cell_length_c 11.236(4)
_cell_measurement_reflns_used 1915
_cell_measurement_temperature 298(2)
_cell_measurement_theta_max 23.59
_cell_measurement_theta_min 2.39
_cell_volume 831.3(5)
_computing_cell_refinement 'Bruker SMART'
_computing_data_collection 'Bruker SMART'
_computing_data_reduction 'Bruker SAINT'
_computing_molecular_graphics 'Bruker SHELXTL'
_computing_publication_material 'Bruker SHELXTL'
_computing_structure_refinement 'SHELXL-97 (Sheldrick, 1997)'
_computing_structure_solution 'SHELXS-97 (Sheldrick, 1990)'
_diffrn_ambient_temperature 298(2)
_diffrn_measured_fraction_theta_full 0.991
_diffrn_measured_fraction_theta_max 0.991
_diffrn_measurement_device_type 'CCD area detector'
_diffrn_measurement_method 'phi and omega scans'
_diffrn_radiation_monochromator graphite
_diffrn_radiation_source 'fine-focus sealed tube'
_diffrn_radiation_type MoK\a
_diffrn_radiation_wavelength 0.71073
_diffrn_reflns_av_R_equivalents 0.0424
_diffrn_reflns_av_sigmaI/netI 0.0549
_diffrn_reflns_limit_h_max 10
_diffrn_reflns_limit_h_min -10
_diffrn_reflns_limit_k_max 10
_diffrn_reflns_limit_k_min -10
_diffrn_reflns_limit_l_max 13
_diffrn_reflns_limit_l_min -13
_diffrn_reflns_number 7823
_diffrn_reflns_theta_full 25.00
_diffrn_reflns_theta_max 25.00
_diffrn_reflns_theta_min 1.98
_exptl_absorpt_coefficient_mu 0.581
_exptl_absorpt_correction_type none
_exptl_crystal_colour colourless
_exptl_crystal_density_diffrn 1.580
_exptl_crystal_density_method 'not measured'
_exptl_crystal_description block
_exptl_crystal_F_000 404.0
_exptl_crystal_size_max 0.256
_exptl_crystal_size_mid 0.167
_exptl_crystal_size_min 0.100
_refine_diff_density_max 0.352
_refine_diff_density_min -0.375
_refine_diff_density_rms 0.073
_refine_ls_extinction_method none
_refine_ls_goodness_of_fit_ref 1.311
_refine_ls_hydrogen_treatment constr
_refine_ls_matrix_type full
_refine_ls_number_parameters 220
_refine_ls_number_reflns 2898
_refine_ls_number_restraints 0
_refine_ls_restrained_S_all 1.311
_refine_ls_R_factor_all 0.0998
_refine_ls_R_factor_gt 0.0860
_refine_ls_shift/su_max 0.001
_refine_ls_shift/su_mean 0.000
_refine_ls_structure_factor_coef Fsqd
_refine_ls_weighting_details 'calc w=1/[\s^2^(Fo^2^)+(0.0389P)^2^+1.4079P] where P=(Fo^2^+2Fc^2^)/3'
_refine_ls_weighting_scheme calc
_refine_ls_wR_factor_gt 0.1532
_refine_ls_wR_factor_ref 0.1588
_reflns_number_gt 2574
_reflns_number_total 2898
_reflns_threshold_expression >2sigma(I)
_cod_data_source_file jo5b01547_si_003.cif
_cod_data_source_block vin4m
_cod_depositor_comments
;
The following automatic conversions were performed:

data item '_symmetry_cell_setting' value 'Triclinic' was changed to
'triclinic' in accordance with the
/home/saulius/struct/COD-crude-data/automatic-downloads/DataCite-retrospective/ACS/depositions/lib/dictionaries/cif_core.dic
dictionary named 'cif_core.dic' version 2.4.2 last updated on
2011-04-26.

Automatic conversion script
Id: cif_fix_values 6909 2019-04-08 15:41:33Z antanas 
;
_cod_original_cell_volume 831.3(6)
_cod_original_sg_symbol_H-M P-1
_cod_database_code 4036321

loop_
_symmetry_equiv_pos_as_xyz
'x, y, z'
'-x, -y, -z'

loop_
_atom_site_label
_atom_site_type_symbol
_atom_site_fract_x
_atom_site_fract_y
_atom_site_fract_z
_atom_site_U_iso_or_equiv
_atom_site_adp_type
_atom_site_occupancy
_atom_site_symmetry_multiplicity
_atom_site_calc_flag
_atom_site_refinement_flags
Cl1 Cl 1.31416(16) 0.70863(16) 0.32564(14) 0.0438(4) Uani 1 1 d .
Cl2 Cl 1.30487(16) 1.03460(15) 0.39776(14) 0.0451(4) Uani 1 1 d .
Cl3 Cl 1.15162(16) 0.81878(18) 0.13815(13) 0.0459(4) Uani 1 1 d .
O1 O 1.0821(4) 0.8314(4) 0.4797(3) 0.0304(8) Uani 1 1 d .
O2 O 0.9719(4) 0.5326(4) 0.1977(3) 0.0345(8) Uani 1 1 d .
H2 H 1.0251 0.5026 0.2483 0.052 Uiso 1 1 calc R
O3 O 0.5982(5) 0.5718(5) 0.3934(5) 0.0661(13) Uani 1 1 d .
O4 O 0.7311(5) 0.3822(4) 0.3407(4) 0.0525(11) Uani 1 1 d .
O5 O 0.8877(4) 0.6294(4) 0.6454(3) 0.0438(9) Uani 1 1 d .
O6 O 1.0605(4) 0.8598(4) 0.7160(3) 0.0385(9) Uani 1 1 d .
C1 C 1.0428(5) 0.8188(5) 0.3463(4) 0.0241(10) Uani 1 1 d .
H1 H 0.9939 0.9072 0.3440 0.029 Uiso 1 1 calc R
C2 C 0.9142(6) 0.6624(5) 0.2685(4) 0.0260(10) Uani 1 1 d .
C3 C 0.8625(5) 0.6371(5) 0.3832(4) 0.0247(10) Uani 1 1 d .
C4 C 0.9642(6) 0.7289(5) 0.4916(4) 0.0266(10) Uani 1 1 d .
C5 C 0.9660(6) 0.7328(6) 0.6260(5) 0.0305(11) Uani 1 1 d .
C6 C 1.0769(8) 0.8691(7) 0.8494(5) 0.0562(17) Uani 1 1 d .
H6A H 0.9748 0.8561 0.8679 0.084 Uiso 1 1 calc R
H6B H 1.1392 0.9698 0.9074 0.084 Uiso 1 1 calc R
H6C H 1.1273 0.7876 0.8611 0.084 Uiso 1 1 calc R
C7 C 0.7153(6) 0.5293(6) 0.3745(5) 0.0354(12) Uani 1 1 d .
C8 C 0.5946(8) 0.2732(7) 0.3403(7) 0.0661(19) Uani 1 1 d .
H8A H 0.5624 0.3147 0.4203 0.099 Uiso 1 1 calc R
H8B H 0.6217 0.1735 0.3315 0.099 Uiso 1 1 calc R
H8C H 0.5100 0.2596 0.2686 0.099 Uiso 1 1 calc R
C9 C 0.7858(6) 0.6886(5) 0.1741(4) 0.0280(11) Uani 1 1 d .
C10 C 0.6937(6) 0.7944(6) 0.2216(5) 0.0344(12) Uani 1 1 d .
H10 H 0.7110 0.8485 0.3108 0.041 Uiso 1 1 calc R
C11 C 0.5762(6) 0.8204(7) 0.1376(5) 0.0431(14) Uani 1 1 d .
H11 H 0.5144 0.8912 0.1702 0.052 Uiso 1 1 calc R
C12 C 0.5511(8) 0.7417(7) 0.0065(6) 0.0586(17) Uani 1 1 d .
H12 H 0.4717 0.7587 -0.0501 0.070 Uiso 1 1 calc R
C13 C 0.6428(9) 0.6378(9) -0.0415(6) 0.072(2) Uani 1 1 d .
H13 H 0.6268 0.5858 -0.1308 0.086 Uiso 1 1 calc R
C14 C 0.7586(7) 0.6103(7) 0.0422(5) 0.0474(14) Uani 1 1 d .
H14 H 0.8189 0.5380 0.0091 0.057 Uiso 1 1 calc R
C15 C 1.1961(6) 0.8394(6) 0.3033(5) 0.0312(11) Uani 1 1 d .

loop_
_atom_site_aniso_label
_atom_site_aniso_U_11
_atom_site_aniso_U_22
_atom_site_aniso_U_33
_atom_site_aniso_U_23
_atom_site_aniso_U_13
_atom_site_aniso_U_12
Cl1 0.0395(8) 0.0508(8) 0.0520(8) 0.0255(7) 0.0138(6) 0.0243(6)
Cl2 0.0378(8) 0.0357(7) 0.0585(9) 0.0170(7) 0.0125(6) -0.0039(6)
Cl3 0.0491(8) 0.0648(9) 0.0364(7) 0.0299(7) 0.0166(6) 0.0158(7)
O1 0.0360(19) 0.0288(18) 0.0263(17) 0.0111(15) 0.0079(14) 0.0033(15)
O2 0.047(2) 0.0266(18) 0.0317(19) 0.0097(15) 0.0108(16) 0.0159(16)
O3 0.038(2) 0.067(3) 0.113(4) 0.051(3) 0.028(2) 0.017(2)
O4 0.053(2) 0.029(2) 0.076(3) 0.017(2) 0.026(2) 0.0008(18)
O5 0.053(2) 0.045(2) 0.043(2) 0.0300(19) 0.0110(18) 0.0059(19)
O6 0.055(2) 0.0328(19) 0.0269(18) 0.0139(16) 0.0052(17) 0.0058(17)
C1 0.027(2) 0.022(2) 0.028(2) 0.014(2) 0.006(2) 0.0076(19)
C2 0.037(3) 0.016(2) 0.026(2) 0.0080(19) 0.010(2) 0.007(2)
C3 0.026(2) 0.020(2) 0.030(3) 0.011(2) 0.004(2) 0.0059(19)
C4 0.035(3) 0.022(2) 0.031(3) 0.015(2) 0.014(2) 0.009(2)
C5 0.039(3) 0.032(3) 0.031(3) 0.018(2) 0.013(2) 0.016(2)
C6 0.088(5) 0.053(4) 0.033(3) 0.023(3) 0.009(3) 0.016(3)
C7 0.035(3) 0.037(3) 0.034(3) 0.020(2) -0.003(2) 0.002(2)
C8 0.067(4) 0.044(4) 0.081(5) 0.027(3) 0.015(4) -0.019(3)
C9 0.035(3) 0.021(2) 0.026(3) 0.008(2) 0.005(2) 0.001(2)
C10 0.038(3) 0.038(3) 0.030(3) 0.012(2) 0.011(2) 0.013(2)
C11 0.037(3) 0.049(3) 0.051(4) 0.025(3) 0.010(3) 0.017(3)
C12 0.057(4) 0.064(4) 0.052(4) 0.026(3) -0.009(3) 0.020(3)
C13 0.087(5) 0.078(5) 0.034(3) 0.004(3) -0.008(3) 0.033(4)
C14 0.052(4) 0.047(3) 0.038(3) 0.008(3) 0.002(3) 0.022(3)
C15 0.030(3) 0.031(3) 0.036(3) 0.017(2) 0.007(2) 0.009(2)

loop_
_atom_type_symbol
_atom_type_description
_atom_type_scat_dispersion_real
_atom_type_scat_dispersion_imag
_atom_type_scat_source
C C 0.0033 0.0016 'International Tables Vol C Tables 4.2.6.8 and 6.1.1.4'
H H 0.0000 0.0000 'International Tables Vol C Tables 4.2.6.8 and 6.1.1.4'
O O 0.0106 0.0060 'International Tables Vol C Tables 4.2.6.8 and 6.1.1.4'
Cl Cl 0.1484 0.1585 'International Tables Vol C Tables 4.2.6.8 and 6.1.1.4'

loop_
_geom_angle_atom_site_label_1
_geom_angle_atom_site_label_2
_geom_angle_atom_site_label_3
_geom_angle
C4 O1 C1 105.4(3)
C2 O2 H2 109.5
C7 O4 C8 114.3(5)
C5 O6 C6 116.1(4)
O1 C1 C15 107.5(3)
O1 C1 C2 107.3(3)
C15 C1 C2 118.9(4)
O1 C1 H1 107.6
C15 C1 H1 107.6
C2 C1 H1 107.6
O2 C2 C3 110.6(3)
O2 C2 C9 107.7(4)
C3 C2 C9 114.3(4)
O2 C2 C1 115.1(4)
C3 C2 C1 98.3(3)
C9 C2 C1 110.9(3)
C4 C3 C7 125.3(4)
C4 C3 C2 109.6(4)
C7 C3 C2 125.1(4)
C3 C4 O1 116.1(4)
C3 C4 C5 127.4(4)
O1 C4 C5 116.4(4)
O5 C5 O6 125.9(4)
O5 C5 C4 121.9(5)
O6 C5 C4 112.3(4)
O6 C6 H6A 109.5
O6 C6 H6B 109.5
H6A C6 H6B 109.5
O6 C6 H6C 109.5
H6A C6 H6C 109.5
H6B C6 H6C 109.5
O3 C7 O4 124.5(5)
O3 C7 C3 123.5(5)
O4 C7 C3 112.0(4)
O4 C8 H8A 109.5
O4 C8 H8B 109.5
H8A C8 H8B 109.5
O4 C8 H8C 109.5
H8A C8 H8C 109.5
H8B C8 H8C 109.5
C14 C9 C10 118.9(5)
C14 C9 C2 121.7(4)
C10 C9 C2 119.4(4)
C11 C10 C9 120.5(5)
C11 C10 H10 119.8
C9 C10 H10 119.8
C12 C11 C10 119.9(5)
C12 C11 H11 120.1
C10 C11 H11 120.1
C11 C12 C13 120.0(5)
C11 C12 H12 120.0
C13 C12 H12 120.0
C12 C13 C14 120.1(6)
C12 C13 H13 119.9
C14 C13 H13 119.9
C9 C14 C13 120.6(5)
C9 C14 H14 119.7
C13 C14 H14 119.7
C1 C15 Cl1 113.7(3)
C1 C15 Cl3 108.6(3)
Cl1 C15 Cl3 110.3(3)
C1 C15 Cl2 107.8(3)
Cl1 C15 Cl2 107.9(3)
Cl3 C15 Cl2 108.4(2)

loop_
_geom_bond_atom_site_label_1
_geom_bond_atom_site_label_2
_geom_bond_distance
Cl1 C15 1.752(5)
Cl2 C15 1.786(5)
Cl3 C15 1.768(5)
O1 C4 1.365(5)
O1 C1 1.439(5)
O2 C2 1.411(5)
O2 H2 0.8200
O3 C7 1.183(6)
O4 C7 1.316(6)
O4 C8 1.459(6)
O5 C5 1.203(6)
O6 C5 1.319(6)
O6 C6 1.453(6)
C1 C15 1.523(6)
C1 C2 1.581(6)
C1 H1 0.9800
C2 C3 1.516(6)
C2 C9 1.519(6)
C3 C4 1.315(6)
C3 C7 1.493(7)
C4 C5 1.496(6)
C6 H6A 0.9600
C6 H6B 0.9600
C6 H6C 0.9600
C8 H8A 0.9600
C8 H8B 0.9600
C8 H8C 0.9600
C9 C14 1.373(7)
C9 C10 1.384(7)
C10 C11 1.382(7)
C10 H10 0.9300
C11 C12 1.367(8)
C11 H11 0.9300
C12 C13 1.372(9)
C12 H12 0.9300
C13 C14 1.378(8)
C13 H13 0.9300
C14 H14 0.9300

loop_
_geom_torsion_atom_site_label_1
_geom_torsion_atom_site_label_2
_geom_torsion_atom_site_label_3
_geom_torsion_atom_site_label_4
_geom_torsion
C4 O1 C1 C15 -145.1(4)
C4 O1 C1 C2 -16.1(4)
O1 C1 C2 O2 -99.7(4)
C15 C1 C2 O2 22.4(5)
O1 C1 C2 C3 17.7(4)
C15 C1 C2 C3 139.8(4)
O1 C1 C2 C9 137.7(4)
C15 C1 C2 C9 -100.2(5)
O2 C2 C3 C4 107.3(4)
C9 C2 C3 C4 -131.0(4)
C1 C2 C3 C4 -13.5(4)
O2 C2 C3 C7 -75.0(6)
C9 C2 C3 C7 46.7(6)
C1 C2 C3 C7 164.2(4)
C7 C3 C4 O1 -172.9(4)
C2 C3 C4 O1 4.8(5)
C7 C3 C4 C5 7.6(8)
C2 C3 C4 C5 -174.7(4)
C1 O1 C4 C3 7.6(5)
C1 O1 C4 C5 -172.8(4)
C6 O6 C5 O5 3.7(7)
C6 O6 C5 C4 -176.5(4)
C3 C4 C5 O5 14.1(8)
O1 C4 C5 O5 -165.4(4)
C3 C4 C5 O6 -165.8(5)
O1 C4 C5 O6 14.7(6)
C8 O4 C7 O3 -5.8(8)
C8 O4 C7 C3 175.6(4)
C4 C3 C7 O3 79.5(7)
C2 C3 C7 O3 -97.9(6)
C4 C3 C7 O4 -101.8(6)
C2 C3 C7 O4 80.8(5)
O2 C2 C9 C14 -9.6(6)
C3 C2 C9 C14 -132.9(5)
C1 C2 C9 C14 117.1(5)
O2 C2 C9 C10 170.7(4)
C3 C2 C9 C10 47.4(6)
C1 C2 C9 C10 -62.6(5)
C14 C9 C10 C11 0.2(7)
C2 C9 C10 C11 179.9(4)
C9 C10 C11 C12 -0.3(8)
C10 C11 C12 C13 -0.3(10)
C11 C12 C13 C14 1.2(11)
C10 C9 C14 C13 0.7(9)
C2 C9 C14 C13 -179.0(6)
C12 C13 C14 C9 -1.4(11)
O1 C1 C15 Cl1 55.1(4)
C2 C1 C15 Cl1 -67.0(5)
O1 C1 C15 Cl3 178.3(3)
C2 C1 C15 Cl3 56.3(4)
O1 C1 C15 Cl2 -64.5(4)
C2 C1 C15 Cl2 173.5(3)
